data_4349119
loop_
_publ_author_name
'Ahmed, Basil M.'
'Hartman, Christian K.'
'Mezei, Gellert'

_publ_section_title
;
 Sulfate-Incarcerating Nanojars: Solution and Solid-State Studies, Sulfate
 Extraction from Water, and Anion Exchange with Carbonate.
;
_journal_issue 20
_journal_name_full 'Inorganic chemistry'
_journal_page_first 10666
_journal_page_last 10679
_journal_paper_doi 10.1021/acs.inorgchem.6b01909
_journal_volume 55
_journal_year 2016
_chemical_formula_sum 'C127 H204 Cu29 N60 O37 S'
_chemical_formula_weight 5038.21
_space_group_crystal_system monoclinic
_space_group_IT_number 15
_space_group_name_Hall '-C 2yc'
_space_group_name_H-M_alt 'C 1 2/c 1'
_atom_sites_solution_hydrogens mixed
_audit_creation_method SHELXL-2014/6
_cell_angle_alpha 90
_cell_angle_beta 112.7050(10)
_cell_angle_gamma 90
_cell_formula_units_Z 4
_cell_length_a 27.0011(5)
_cell_length_b 31.0554(6)
_cell_length_c 23.9147(5)
_cell_measurement_reflns_used 9750
_cell_measurement_temperature 100(2)
_cell_measurement_theta_max 26.29
_cell_measurement_theta_min 2.19
_cell_volume 18499.2(6)
_computing_cell_refinement 'Bruker SAINT'
_computing_data_collection 'Bruker APEX2'
_computing_data_reduction 'Bruker SAINT'
_computing_molecular_graphics 'Bruker SHELXTL'
_computing_publication_material 'Bruker SHELXTL'
_computing_structure_refinement 'SHELXL-2014/6 (Sheldrick, 2014)'
_computing_structure_solution 'SHELXL-2014/6 (Sheldrick, 2014)'
_diffrn_ambient_temperature 100(2)
_diffrn_measured_fraction_theta_full 1.000
_diffrn_measured_fraction_theta_max 0.999
_diffrn_measurement_device_type 'Bruker APEX-II CCD'
_diffrn_measurement_method '\f and \w scans'
_diffrn_radiation_type MoK\a
_diffrn_radiation_wavelength 0.71073
_diffrn_reflns_av_R_equivalents 0.0794
_diffrn_reflns_av_unetI/netI 0.0475
_diffrn_reflns_Laue_measured_fraction_full 1.000
_diffrn_reflns_Laue_measured_fraction_max 0.999
_diffrn_reflns_limit_h_max 36
_diffrn_reflns_limit_h_min -36
_diffrn_reflns_limit_k_max 41
_diffrn_reflns_limit_k_min -41
_diffrn_reflns_limit_l_max 31
_diffrn_reflns_limit_l_min -32
_diffrn_reflns_number 186003
_diffrn_reflns_point_group_measured_fraction_full 1.000
_diffrn_reflns_point_group_measured_fraction_max 0.999
_diffrn_reflns_theta_full 25.242
_diffrn_reflns_theta_max 28.455
_diffrn_reflns_theta_min 1.828
_exptl_absorpt_coefficient_mu 3.345
_exptl_absorpt_correction_T_max 0.7457
_exptl_absorpt_correction_T_min 0.5639
_exptl_absorpt_correction_type multi-scan
_exptl_absorpt_process_details sadabs
_exptl_crystal_colour blue
_exptl_crystal_density_diffrn 1.809
_exptl_crystal_description block
_exptl_crystal_F_000 10156
_exptl_crystal_size_max 0.33
_exptl_crystal_size_mid 0.28
_exptl_crystal_size_min 0.24
_refine_diff_density_max 1.973
_refine_diff_density_min -1.868
_refine_diff_density_rms 0.127
_refine_ls_extinction_method none
_refine_ls_goodness_of_fit_ref 1.028
_refine_ls_hydrogen_treatment mixed
_refine_ls_matrix_type full
_refine_ls_number_parameters 1190
_refine_ls_number_reflns 23332
_refine_ls_number_restraints 31
_refine_ls_restrained_S_all 1.037
_refine_ls_R_factor_all 0.0815
_refine_ls_R_factor_gt 0.0449
_refine_ls_shift/su_max 0.001
_refine_ls_shift/su_mean 0.000
_refine_ls_structure_factor_coef Fsqd
_refine_ls_weighting_details 'w=1/[\s^2^(Fo^2^)+(0.0557P)^2^+115.2298P] where P=(Fo^2^+2Fc^2^)/3'
_refine_ls_weighting_scheme calc
_refine_ls_wR_factor_gt 0.1099
_refine_ls_wR_factor_ref 0.1311
_reflns_Friedel_coverage 0.000
_reflns_number_gt 16060
_reflns_number_total 23332
_reflns_threshold_expression 'I > 2\s(I)'
_cod_data_source_file ic6b01909_si_001.cif
_cod_data_source_block Cu29SO4
_cod_original_sg_symbol_H-M 'C 2/c'
_cod_database_code 4349119
_shelx_space_group_comment
;
The symmetry employed for this shelxl refinement is uniquely defined
by the following loop, which should always be used as a source of
symmetry information in preference to the above space-group names.
They are only intended as comments.
;
_shelxl_version_number 2014/6

loop_
_space_group_symop_operation_xyz
'x, y, z'
'-x, y, -z+1/2'
'x+1/2, y+1/2, z'
'-x+1/2, y+1/2, -z+1/2'
'-x, -y, -z'
'x, -y, z-1/2'
'-x+1/2, -y+1/2, -z'
'x+1/2, -y+1/2, z-1/2'

loop_
_atom_site_label
_atom_site_type_symbol
_atom_site_fract_x
_atom_site_fract_y
_atom_site_fract_z
_atom_site_U_iso_or_equiv
_atom_site_adp_type
_atom_site_occupancy
_atom_site_site_symmetry_order
_atom_site_calc_flag
_atom_site_refinement_flags_posn
_atom_site_refinement_flags_adp
_atom_site_refinement_flags_occupancy
_atom_site_disorder_assembly
_atom_site_disorder_group
Cu1 Cu 0.54180(2) 0.20308(2) 0.06863(3) 0.02597(12) Uani 1 1 d . . . . .
Cu2 Cu 0.49221(2) 0.11136(2) 0.10122(3) 0.02526(12) Uani 1 1 d . . . . .
Cu3 Cu 0.41080(2) 0.08166(2) 0.16470(3) 0.02907(13) Uani 1 1 d . . . . .
Cu4 Cu 0.33015(2) 0.13985(2) 0.21323(3) 0.02421(12) Uani 1 1 d . . . . .
Cu5 Cu 0.31035(2) 0.24131(2) 0.24363(3) 0.02695(12) Uani 1 1 d . . . . .
Cu6 Cu 0.5000 0.00148(2) 0.2500 0.02881(18) Uani 1 2 d S T P . .
Cu7 Cu 0.40901(2) 0.02980(2) 0.30369(3) 0.02765(13) Uani 1 1 d . . . . .
Cu8 Cu 0.37146(2) 0.10366(2) 0.38621(3) 0.02418(12) Uani 1 1 d . . . . .
Cu9 Cu 0.32144(2) 0.20105(2) 0.39169(2) 0.02273(11) Uani 1 1 d . . . . .
Cu10 Cu 0.31699(2) 0.30530(2) 0.36518(3) 0.02682(12) Uani 1 1 d . . . . .
Cu11 Cu 0.35881(3) 0.38790(2) 0.30970(3) 0.03421(14) Uani 1 1 d . . . . .
Cu12 Cu 0.43686(3) 0.42858(2) 0.24917(3) 0.04030(16) Uani 1 1 d . . . . .
Cu13 Cu 0.45912(2) 0.30916(2) 0.40113(3) 0.02870(13) Uani 1 1 d . . . . .
Cu14 Cu 0.55405(3) 0.35121(2) 0.36795(3) 0.03336(14) Uani 1 1 d . . . . .
Cu15 Cu 0.64932(2) 0.32542(2) 0.31685(3) 0.03349(14) Uani 1 1 d . . . . .
S1 S 0.5000 0.22159(7) 0.2500 0.0605(6) Uani 1 2 d DS T P . .
O1 O 0.51731(13) 0.16867(10) 0.11892(15) 0.0291(7) Uani 1 1 d D . . . .
H1O H 0.516(2) 0.1812(16) 0.1482(17) 0.035 Uiso 1 1 d D U . . .
O2 O 0.47860(12) 0.10824(9) 0.17423(14) 0.0252(6) Uani 1 1 d D . . . .
H2O H 0.489(2) 0.1304(11) 0.194(2) 0.030 Uiso 1 1 d D U . . .
O3 O 0.39552(14) 0.12851(12) 0.2074(2) 0.0509(11) Uani 1 1 d D . . . .
H3O H 0.4210(18) 0.1453(17) 0.221(3) 0.061 Uiso 1 1 d D U . . .
O4 O 0.35835(12) 0.19281(10) 0.25448(15) 0.0277(7) Uani 1 1 d D . . . .
H4O H 0.3878(12) 0.1989(17) 0.254(2) 0.033 Uiso 1 1 d D U . . .
O5 O 0.36561(13) 0.28036(10) 0.24222(16) 0.0299(7) Uani 1 1 d D . . . .
H5O H 0.3933(14) 0.2661(15) 0.252(2) 0.036 Uiso 1 1 d D U . . .
O6 O 0.55541(13) 0.25022(10) 0.12457(15) 0.0278(7) Uani 1 1 d D . . . .
H6O H 0.545(2) 0.2436(17) 0.1521(18) 0.033 Uiso 1 1 d D U . . .
O7 O 0.45372(13) 0.04515(10) 0.26130(15) 0.0269(7) Uani 1 1 d D . . . .
H7O H 0.4716(18) 0.0665(11) 0.278(2) 0.032 Uiso 1 1 d D U . . .
O8 O 0.40419(13) 0.08791(10) 0.33062(16) 0.0297(7) Uani 1 1 d D . . . .
H8O H 0.408(2) 0.1067(13) 0.308(2) 0.036 Uiso 1 1 d D U . . .
O9 O 0.36938(12) 0.16458(9) 0.37150(14) 0.0248(6) Uani 1 1 d D . . . .
H9O H 0.370(2) 0.1722(16) 0.3393(14) 0.030 Uiso 1 1 d D U . . .
O10 O 0.33575(12) 0.24865(9) 0.34873(15) 0.0245(6) Uani 1 1 d D . . . .
H10O H 0.3675(10) 0.2485(16) 0.352(2) 0.029 Uiso 1 1 d D U . . .
O11 O 0.36987(13) 0.32944(10) 0.33921(16) 0.0291(7) Uani 1 1 d D . . . .
H11O H 0.367(2) 0.3154(15) 0.3087(16) 0.035 Uiso 1 1 d D U . . .
O12 O 0.40642(14) 0.37836(11) 0.26844(17) 0.0344(8) Uani 1 1 d D . . . .
H12O H 0.4299(17) 0.3609(15) 0.288(2) 0.041 Uiso 1 1 d D U . . .
O13 O 0.5000 0.39940(16) 0.2500 0.0470(14) Uani 1 2 d DS T P . .
H13O H 0.5000 0.3726(7) 0.2500 0.056 Uiso 1 2 d DS U P . .
O14 O 0.48731(14) 0.32047(11) 0.33864(16) 0.0328(7) Uani 1 1 d D . . . .
H14O H 0.489(2) 0.2973(11) 0.320(2) 0.039 Uiso 1 1 d D U . . .
O15 O 0.58535(15) 0.31305(13) 0.33022(19) 0.0442(10) Uani 1 1 d D . . . .
H15O H 0.566(2) 0.2952(16) 0.306(2) 0.053 Uiso 1 1 d D U . . .
O16 O 0.5000 0.1774(2) 0.2500 0.081(2) Uiso 1 2 d DS . P A .
O17 O 0.4523(8) 0.2242(7) 0.1762(6) 0.319(17) Uiso 0.5 1 d D . P A -1
O18 O 0.4717(4) 0.2488(3) 0.2723(4) 0.038(2) Uiso 0.5 1 d D . P A -1
O19 O 0.5405(5) 0.2391(4) 0.2344(6) 0.076(4) Uiso 0.5 1 d D . P A -1
O20 O 0.1511(4) 0.1315(3) 0.3975(5) 0.152(4) Uani 1 1 d . . . . .
O21 O 0.1407(3) 0.0637(2) 0.4156(4) 0.116(3) Uani 1 1 d . . . . .
N1 N 0.51352(16) 0.15794(13) 0.00631(18) 0.0298(8) Uani 1 1 d . . . . .
N2 N 0.49475(16) 0.12022(12) 0.02054(18) 0.0308(9) Uani 1 1 d . . . . .
N3 N 0.46558(15) 0.05181(12) 0.08900(18) 0.0285(8) Uani 1 1 d . . . . .
N4 N 0.43012(15) 0.03938(12) 0.11390(19) 0.0305(9) Uani 1 1 d . . . . .
N5 N 0.33528(15) 0.06421(12) 0.14387(19) 0.0282(8) Uani 1 1 d . . . . .
N6 N 0.30294(15) 0.08785(12) 0.16414(18) 0.0282(8) Uani 1 1 d . . . . .
N7 N 0.26647(16) 0.15367(14) 0.23142(19) 0.0319(9) Uani 1 1 d . . . . .
N8 N 0.25698(15) 0.19554(13) 0.24168(18) 0.0302(9) Uani 1 1 d . . . . .
N9 N 0.26268(16) 0.29336(14) 0.21552(19) 0.0333(9) Uani 1 1 d . . . . .
N10 N 0.56221(16) 0.24608(12) 0.01887(18) 0.0295(8) Uani 1 1 d . . . . .
N11 N 0.55524(18) -0.04061(12) 0.2507(2) 0.0370(10) Uani 1 1 d . . . . .
N12 N 0.40342(17) -0.02701(13) 0.2640(2) 0.0354(10) Uani 1 1 d . . . . .
N13 N 0.37532(15) 0.01191(12) 0.35935(19) 0.0283(8) Uani 1 1 d . . . . .
N14 N 0.35834(17) 0.04124(12) 0.3908(2) 0.0323(9) Uani 1 1 d . . . . .
N15 N 0.35217(16) 0.12048(12) 0.45520(18) 0.0284(8) Uani 1 1 d . . . . .
N16 N 0.32361(15) 0.15731(12) 0.45121(18) 0.0264(8) Uani 1 1 d . . . . .
N17 N 0.26287(15) 0.23566(12) 0.39855(18) 0.0269(8) Uani 1 1 d . . . . .
N18 N 0.25834(15) 0.27799(12) 0.38095(18) 0.0285(8) Uani 1 1 d . . . . .
N19 N 0.30434(18) 0.36349(12) 0.3880(2) 0.0382(10) Uani 1 1 d . . . . .
N20 N 0.3192(2) 0.39772(13) 0.3623(2) 0.0446(12) Uani 1 1 d . . . . .
N21 N 0.33850(19) 0.44228(14) 0.2653(2) 0.0447(12) Uani 1 1 d . . . . .
N22 N 0.3669(2) 0.45578(14) 0.2331(2) 0.0460(12) Uani 1 1 d . . . . .
N23 N 0.4746(2) 0.48251(15) 0.2505(3) 0.0687(19) Uani 1 1 d . . . . .
N24 N 0.44455(17) 0.28896(13) 0.47273(19) 0.0335(9) Uani 1 1 d . . . . .
N25 N 0.47977(18) 0.37021(13) 0.4248(2) 0.0363(10) Uani 1 1 d . . . . .
N26 N 0.51815(18) 0.38840(13) 0.4069(2) 0.0391(10) Uani 1 1 d . . . . .
N27 N 0.62471(19) 0.37952(15) 0.4011(2) 0.0438(11) Uani 1 1 d . . . . .
N28 N 0.66482(18) 0.36687(15) 0.3841(2) 0.0416(11) Uani 1 1 d . . . . .
N29 N 0.71895(17) 0.32843(14) 0.3064(2) 0.0379(10) Uani 1 1 d . . . . .
N30 N 0.8815(2) 0.2138(2) 0.4278(2) 0.0597(15) Uani 1 1 d . . . . .
C1 C 0.4706(2) 0.09811(16) -0.0309(2) 0.0374(12) Uani 1 1 d . . . . .
H1 H 0.4544 0.0714 -0.0337 0.045 Uiso 1 1 calc R U . . .
C2 C 0.4734(2) 0.12079(17) -0.0794(2) 0.0410(12) Uani 1 1 d . . . . .
H2 H 0.4597 0.1129 -0.1201 0.049 Uiso 1 1 calc R U . . .
C3 C 0.5009(2) 0.15773(17) -0.0538(2) 0.0366(11) Uani 1 1 d . . . . .
H3 H 0.5096 0.1795 -0.0751 0.044 Uiso 1 1 calc R U . . .
C4 C 0.4276(2) -0.00395(15) 0.1114(2) 0.0358(11) Uani 1 1 d . . . . .
H4 H 0.4064 -0.0208 0.1255 0.043 Uiso 1 1 calc R U . . .
C5 C 0.4613(2) -0.01964(15) 0.0845(3) 0.0377(12) Uani 1 1 d . . . . .
H5 H 0.4671 -0.0482 0.0771 0.045 Uiso 1 1 calc R U . . .
C6 C 0.48428(19) 0.01647(15) 0.0715(2) 0.0322(10) Uani 1 1 d . . . . .
H6 H 0.5091 0.0164 0.0532 0.039 Uiso 1 1 calc R U . . .
C7 C 0.2536(2) 0.07025(16) 0.1409(2) 0.0350(11) Uani 1 1 d . . . . .
H7 H 0.2240 0.0803 0.1478 0.042 Uiso 1 1 calc R U . . .
C8 C 0.2532(2) 0.03544(16) 0.1056(2) 0.0349(11) Uani 1 1 d . . . . .
H8 H 0.2244 0.0176 0.0842 0.042 Uiso 1 1 calc R U . . .
C9 C 0.30519(19) 0.03278(15) 0.1088(2) 0.0331(11) Uani 1 1 d . . . . .
H9 H 0.3176 0.0120 0.0893 0.040 Uiso 1 1 calc R U . . .
C10 C 0.22023(19) 0.19556(18) 0.2664(2) 0.0353(11) Uani 1 1 d . . . . .
H10 H 0.2068 0.2200 0.2780 0.042 Uiso 1 1 calc R U . . .
C11 C 0.2052(2) 0.15390(19) 0.2721(2) 0.0402(12) Uani 1 1 d . . . . .
H11 H 0.1799 0.1449 0.2871 0.048 Uiso 1 1 calc R U . . .
C12 C 0.2360(2) 0.12853(18) 0.2506(2) 0.0383(12) Uani 1 1 d . . . . .
H12 H 0.2357 0.0986 0.2497 0.046 Uiso 1 1 calc R U . . .
C13 C 0.2177(2) 0.30513(18) 0.2222(3) 0.0388(12) Uani 1 1 d . . . . .
H13 H 0.1974 0.2872 0.2362 0.047 Uiso 1 1 calc R U . . .
C14 C 0.5950(2) 0.28331(19) -0.0389(3) 0.0492(15) Uani 1 1 d . . . . .
H14 H 0.6110 0.2903 -0.0659 0.059 Uiso 1 1 calc R U . . .
C15 C 0.5862(2) 0.24267(17) -0.0204(2) 0.0361(11) Uani 1 1 d . . . . .
H15 H 0.5956 0.2169 -0.0335 0.043 Uiso 1 1 calc R U . . .
C16 C 0.5690(2) -0.07885(16) 0.2787(3) 0.0455(14) Uani 1 1 d . . . . .
H16 H 0.5475 -0.0952 0.2930 0.055 Uiso 1 1 calc R U . . .
C17 C 0.3803(3) -0.09037(19) 0.2169(3) 0.0530(16) Uani 1 1 d . . . . .
H17 H 0.3610 -0.1151 0.1996 0.064 Uiso 1 1 calc R U . . .
C18 C 0.3648(2) -0.05673(18) 0.2442(3) 0.0455(14) Uani 1 1 d . . . . .
H18 H 0.3319 -0.0550 0.2483 0.055 Uiso 1 1 calc R U . . .
C19 C 0.3389(2) 0.01903(17) 0.4262(3) 0.0432(13) Uani 1 1 d . . . . .
H19 H 0.3241 0.0313 0.4518 0.052 Uiso 1 1 calc R U . . .
C20 C 0.3440(2) -0.02458(17) 0.4190(3) 0.0455(14) Uani 1 1 d . . . . .
H20 H 0.3341 -0.0470 0.4383 0.055 Uiso 1 1 calc R U . . .
C21 C 0.3668(2) -0.02741(15) 0.3770(3) 0.0358(11) Uani 1 1 d . . . . .
H21 H 0.3752 -0.0531 0.3626 0.043 Uiso 1 1 calc R U . . .
C22 C 0.3170(2) 0.16242(15) 0.5041(2) 0.0311(10) Uani 1 1 d . . . . .
H22 H 0.2986 0.1850 0.5129 0.037 Uiso 1 1 calc R U . . .
C23 C 0.3417(2) 0.12923(17) 0.5430(2) 0.0357(11) Uani 1 1 d . . . . .
H23 H 0.3436 0.1249 0.5823 0.043 Uiso 1 1 calc R U . . .
C24 C 0.3632(2) 0.10364(16) 0.5102(2) 0.0366(12) Uani 1 1 d . . . . .
H24 H 0.3824 0.0784 0.5245 0.044 Uiso 1 1 calc R U . . .
C25 C 0.2087(2) 0.29085(16) 0.3717(2) 0.0356(11) Uani 1 1 d . . . . .
H25 H 0.1953 0.3183 0.3590 0.043 Uiso 1 1 calc R U . . .
C26 C 0.1801(2) 0.25819(17) 0.3833(2) 0.0366(11) Uani 1 1 d . . . . .
H26 H 0.1447 0.2588 0.3802 0.044 Uiso 1 1 calc R U . . .
C27 C 0.21588(19) 0.22379(15) 0.4008(2) 0.0310(10) Uani 1 1 d . . . . .
H27 H 0.2084 0.1967 0.4123 0.037 Uiso 1 1 calc R U . . .
C28 C 0.3078(3) 0.43330(18) 0.3861(4) 0.070(2) Uani 1 1 d . . . . .
H28 H 0.3141 0.4612 0.3764 0.085 Uiso 1 1 calc R U . . .
C29 C 0.2852(4) 0.42270(19) 0.4273(4) 0.084(3) Uani 1 1 d . . . . .
H29 H 0.2734 0.4413 0.4500 0.101 Uiso 1 1 calc R U . . .
C30 C 0.2842(3) 0.37841(17) 0.4272(3) 0.0533(17) Uani 1 1 d . . . . .
H30 H 0.2715 0.3614 0.4508 0.064 Uiso 1 1 calc R U . . .
C31 C 0.3371(3) 0.4858(2) 0.1938(4) 0.067(2) Uani 1 1 d . . . . .
H31 H 0.3471 0.5000 0.1655 0.080 Uiso 1 1 calc R U . . .
C32 C 0.2899(3) 0.4926(2) 0.2014(4) 0.0636(19) Uani 1 1 d . . . . .
H32 H 0.2625 0.5118 0.1807 0.076 Uiso 1 1 calc R U . . .
C33 C 0.2923(3) 0.46456(18) 0.2465(3) 0.0586(19) Uani 1 1 d . . . . .
H33 H 0.2658 0.4614 0.2620 0.070 Uiso 1 1 calc R U . . .
C34 C 0.4585(4) 0.5241(2) 0.2503(6) 0.117(5) Uani 1 1 d . . . . .
C35 C 0.5064(14) 0.5509(4) 0.2701(10) 0.083(9) Uani 0.5 1 d . . P B -1
C36 C 0.4253(3) 0.31082(18) 0.5079(3) 0.0460(14) Uani 1 1 d . . . . .
H36 H 0.4256 0.3407 0.5111 0.055 Uiso 1 1 calc R U . . .
C37 C 0.5136(3) 0.43091(19) 0.4101(3) 0.0557(17) Uani 1 1 d . . . . .
H37 H 0.5351 0.4507 0.4007 0.067 Uiso 1 1 calc R U . . .
C38 C 0.4735(3) 0.4419(2) 0.4289(3) 0.0618(19) Uani 1 1 d . . . . .
H38 H 0.4626 0.4693 0.4349 0.074 Uiso 1 1 calc R U . . .
C39 C 0.4527(3) 0.40266(18) 0.4367(3) 0.0490(14) Uani 1 1 d . . . . .
H39 H 0.4240 0.3993 0.4486 0.059 Uiso 1 1 calc R U . . .
C40 C 0.7102(3) 0.3855(2) 0.4207(3) 0.0520(16) Uani 1 1 d . . . . .
H40 H 0.7436 0.3816 0.4188 0.062 Uiso 1 1 calc R U . . .
C41 C 0.7002(3) 0.4115(3) 0.4619(3) 0.065(2) Uani 1 1 d . . . . .
H41 H 0.7244 0.4287 0.4919 0.079 Uiso 1 1 calc R U . . .
C42 C 0.6461(3) 0.4063(2) 0.4485(3) 0.0597(18) Uani 1 1 d . . . . .
H42 H 0.6272 0.4195 0.4691 0.072 Uiso 1 1 calc R U . . .
C43 C 0.7535(2) 0.36089(18) 0.3112(3) 0.0435(13) Uani 1 1 d . . . . .
H43 H 0.7501 0.3886 0.3240 0.052 Uiso 1 1 calc R U . . .
C44 C 0.7945(2) 0.34736(19) 0.2946(3) 0.0462(14) Uani 1 1 d . . . . .
H44 H 0.8238 0.3632 0.2948 0.055 Uiso 1 1 calc R U . . .
C45 C 0.9038(3) 0.2464(3) 0.4794(3) 0.067(2) Uani 1 1 d . . . . .
H45A H 0.8992 0.2347 0.5147 0.081 Uiso 1 1 calc R U . . .
H45B H 0.9421 0.2493 0.4896 0.081 Uiso 1 1 calc R U . . .
C46 C 0.8790(3) 0.2907(3) 0.4673(4) 0.077(2) Uani 1 1 d . . . . .
H46A H 0.8411 0.2882 0.4420 0.093 Uiso 1 1 calc R U . . .
H46B H 0.8959 0.3075 0.4453 0.093 Uiso 1 1 calc R U . . .
C47 C 0.8853(3) 0.3142(3) 0.5256(4) 0.073(2) Uani 1 1 d . . . . .
H47A H 0.8677 0.2976 0.5470 0.088 Uiso 1 1 calc R U . . .
H47B H 0.9232 0.3159 0.5514 0.088 Uiso 1 1 calc R U . . .
C48 C 0.8622(3) 0.3589(3) 0.5147(5) 0.098(3) Uani 1 1 d . . . . .
H48A H 0.8816 0.3763 0.4967 0.147 Uiso 1 1 calc R U . . .
H48B H 0.8651 0.3715 0.5526 0.147 Uiso 1 1 calc R U . . .
H48C H 0.8251 0.3576 0.4879 0.147 Uiso 1 1 calc R U . . .
C49 C 0.8212(2) 0.2078(3) 0.4094(3) 0.0626(19) Uani 1 1 d . . . . .
H49A H 0.8032 0.2339 0.3896 0.075 Uiso 1 1 calc R U . . .
H49B H 0.8093 0.1847 0.3800 0.075 Uiso 1 1 calc R U . . .
C50 C 0.8037(2) 0.1977(3) 0.4609(3) 0.0621(18) Uani 1 1 d . . . . .
H50A H 0.8147 0.2208 0.4905 0.074 Uiso 1 1 calc R U . . .
H50B H 0.8208 0.1713 0.4808 0.074 Uiso 1 1 calc R U . . .
C51 C 0.7426(3) 0.1925(3) 0.4366(3) 0.068(2) Uani 1 1 d . . . . .
H51A H 0.7321 0.1695 0.4069 0.082 Uiso 1 1 calc R U . . .
H51B H 0.7324 0.1841 0.4697 0.082 Uiso 1 1 calc R U . . .
C52 C 0.7126(3) 0.2329(3) 0.4077(3) 0.087(3) Uani 1 1 d . . . . .
H52A H 0.7233 0.2560 0.4366 0.130 Uiso 1 1 calc R U . . .
H52B H 0.6747 0.2281 0.3949 0.130 Uiso 1 1 calc R U . . .
H52C H 0.7207 0.2404 0.3733 0.130 Uiso 1 1 calc R U . . .
C53 C 0.9090(3) 0.1719(3) 0.4484(3) 0.073(2) Uani 1 1 d . . . . .
H53A H 0.9047 0.1637 0.4854 0.088 Uiso 1 1 calc R U . . .
H53B H 0.9471 0.1760 0.4584 0.088 Uiso 1 1 calc R U . . .
C54 C 0.8902(3) 0.1349(3) 0.4044(5) 0.093(3) Uani 1 1 d . . . . .
H54A H 0.8552 0.1259 0.4023 0.112 Uiso 1 1 calc R U . . .
H54B H 0.8859 0.1453 0.3645 0.112 Uiso 1 1 calc R U . . .
C55 C 0.9253(5) 0.0977(4) 0.4187(5) 0.123(4) Uani 1 1 d . . . . .
H55A H 0.9335 0.0895 0.4605 0.148 Uiso 1 1 calc R U . . .
H55B H 0.9588 0.1057 0.4155 0.148 Uiso 1 1 calc R U . . .
C56 C 0.9021(5) 0.0584(4) 0.3780(6) 0.137(5) Uani 1 1 d . . . . .
H56A H 0.8789 0.0427 0.3928 0.206 Uiso 1 1 calc R U . . .
H56B H 0.9308 0.0400 0.3785 0.206 Uiso 1 1 calc R U . . .
H56C H 0.8819 0.0678 0.3373 0.206 Uiso 1 1 calc R U . . .
C57A C 0.8864(5) 0.2376(5) 0.3707(6) 0.042(3) Uiso 0.5 1 d D . P C 3
C58A C 0.9439(5) 0.2390(5) 0.3736(6) 0.047(3) Uiso 0.5 1 d D . P C 3
C59A C 0.9390(8) 0.2686(6) 0.3161(8) 0.087(5) Uiso 0.5 1 d D . P C 3
C60A C 0.9305(15) 0.2297(10) 0.2722(16) 0.196(14) Uiso 0.5 1 d D . P C 3
C57B C 0.8899(6) 0.2216(5) 0.3710(7) 0.049(4) Uiso 0.5 1 d . . P C 4
C58B C 0.9510(7) 0.2222(5) 0.3792(7) 0.063(4) Uiso 0.5 1 d D . P C 4
C59B C 0.9536(7) 0.2451(6) 0.3235(7) 0.077(5) Uiso 0.5 1 d D . P C 4
C60B C 0.9934(10) 0.2712(8) 0.3101(12) 0.136(9) Uiso 0.5 1 d D . P C 4
C61 C 0.2191(4) 0.0821(3) 0.4090(4) 0.085(3) Uani 1 1 d . . . . .
H61A H 0.2259 0.0934 0.3753 0.128 Uiso 1 1 calc R U . . .
H61B H 0.2200 0.0512 0.4084 0.128 Uiso 1 1 calc R U . . .
H61C H 0.2460 0.0925 0.4462 0.128 Uiso 1 1 calc R U . . .
C62 C 0.1681(5) 0.0958(3) 0.4050(5) 0.091(3) Uani 1 1 d . . . . .
C63 C 0.0897(6) 0.0773(4) 0.4190(8) 0.169(7) Uani 1 1 d . . . . .
H63A H 0.0660 0.0902 0.3812 0.202 Uiso 1 1 calc R U . . .
H63B H 0.0958 0.0977 0.4518 0.202 Uiso 1 1 calc R U . . .
C64 C 0.0668(7) 0.0352(4) 0.4311(10) 0.222(11) Uani 1 1 d . . . . .
H64A H 0.0492 0.0201 0.3936 0.333 Uiso 1 1 calc R U . . .
H64B H 0.0414 0.0412 0.4492 0.333 Uiso 1 1 calc R U . . .
H64C H 0.0954 0.0178 0.4582 0.333 Uiso 1 1 calc R U . . .

loop_
_atom_site_aniso_label
_atom_site_aniso_U_11
_atom_site_aniso_U_22
_atom_site_aniso_U_33
_atom_site_aniso_U_23
_atom_site_aniso_U_13
_atom_site_aniso_U_12
Cu1 0.0279(3) 0.0244(3) 0.0305(3) -0.0043(2) 0.0167(2) -0.0041(2)
Cu2 0.0268(3) 0.0195(3) 0.0321(3) -0.0055(2) 0.0143(2) -0.0024(2)
Cu3 0.0232(3) 0.0192(3) 0.0487(4) -0.0098(2) 0.0181(3) -0.0025(2)
Cu4 0.0231(3) 0.0219(3) 0.0320(3) -0.0011(2) 0.0155(2) -0.0008(2)
Cu5 0.0256(3) 0.0275(3) 0.0324(3) 0.0023(2) 0.0163(2) 0.0056(2)
Cu6 0.0337(4) 0.0169(3) 0.0494(5) 0.000 0.0310(4) 0.000
Cu7 0.0284(3) 0.0220(3) 0.0431(3) -0.0066(2) 0.0254(3) -0.0051(2)
Cu8 0.0295(3) 0.0179(2) 0.0339(3) 0.0029(2) 0.0220(2) 0.0031(2)
Cu9 0.0266(3) 0.0180(2) 0.0305(3) 0.0029(2) 0.0185(2) 0.0038(2)
Cu10 0.0331(3) 0.0174(2) 0.0408(3) 0.0029(2) 0.0261(3) 0.0050(2)
Cu11 0.0404(3) 0.0204(3) 0.0564(4) 0.0099(3) 0.0348(3) 0.0078(2)
Cu12 0.0488(4) 0.0243(3) 0.0667(5) 0.0074(3) 0.0431(4) 0.0036(3)
Cu13 0.0326(3) 0.0239(3) 0.0368(3) 0.0010(2) 0.0214(3) 0.0008(2)
Cu14 0.0395(3) 0.0295(3) 0.0420(3) -0.0052(3) 0.0277(3) -0.0067(2)
Cu15 0.0324(3) 0.0346(3) 0.0412(3) -0.0122(3) 0.0227(3) -0.0096(2)
S1 0.0719(16) 0.0379(11) 0.0960(19) 0.000 0.0593(15) 0.000
O1 0.0348(17) 0.0245(16) 0.0357(19) -0.0099(13) 0.0220(15) -0.0073(13)
O2 0.0261(16) 0.0190(15) 0.0329(17) -0.0074(12) 0.0140(14) -0.0042(12)
O3 0.0269(18) 0.034(2) 0.100(3) -0.034(2) 0.033(2) -0.0106(15)
O4 0.0254(16) 0.0254(16) 0.0399(18) -0.0077(13) 0.0211(15) -0.0023(13)
O5 0.0290(17) 0.0261(17) 0.0412(19) 0.0102(14) 0.0208(15) 0.0063(13)
O6 0.0349(17) 0.0232(16) 0.0337(18) -0.0039(13) 0.0225(15) -0.0056(13)
O7 0.0291(16) 0.0199(15) 0.0402(19) -0.0058(13) 0.0226(15) -0.0041(12)
O8 0.0386(18) 0.0213(16) 0.0407(19) -0.0021(14) 0.0280(16) -0.0054(13)
O9 0.0313(16) 0.0199(15) 0.0315(17) 0.0044(12) 0.0212(14) 0.0043(12)
O10 0.0288(16) 0.0188(14) 0.0346(17) 0.0022(12) 0.0217(15) 0.0039(12)
O11 0.0374(18) 0.0184(15) 0.042(2) 0.0038(13) 0.0263(16) 0.0059(13)
O12 0.0364(19) 0.0287(18) 0.048(2) 0.0118(15) 0.0275(17) 0.0077(14)
O13 0.056(3) 0.022(2) 0.088(4) 0.000 0.055(3) 0.000
O14 0.0360(18) 0.0267(17) 0.043(2) -0.0019(15) 0.0236(16) -0.0007(14)
O15 0.040(2) 0.045(2) 0.063(3) -0.0238(19) 0.036(2) -0.0166(17)
O20 0.156(8) 0.091(6) 0.241(11) -0.003(6) 0.111(8) -0.013(5)
O21 0.130(6) 0.082(4) 0.191(8) -0.052(5) 0.121(6) -0.038(4)
N1 0.032(2) 0.030(2) 0.031(2) -0.0046(16) 0.0156(18) -0.0025(16)
N2 0.034(2) 0.026(2) 0.032(2) -0.0056(16) 0.0132(18) -0.0006(16)
N3 0.029(2) 0.0225(18) 0.036(2) -0.0058(16) 0.0145(17) -0.0015(15)
N4 0.027(2) 0.0214(18) 0.046(2) -0.0073(17) 0.0179(18) -0.0035(15)
N5 0.0257(19) 0.0186(18) 0.043(2) -0.0014(16) 0.0164(18) 0.0011(14)
N6 0.0266(19) 0.028(2) 0.035(2) -0.0013(16) 0.0179(17) -0.0020(15)
N7 0.029(2) 0.039(2) 0.034(2) -0.0031(18) 0.0187(18) -0.0029(17)
N8 0.0228(19) 0.039(2) 0.032(2) -0.0032(17) 0.0136(17) 0.0035(16)
N9 0.029(2) 0.039(2) 0.037(2) 0.0049(18) 0.0174(18) 0.0068(17)
N10 0.034(2) 0.027(2) 0.033(2) -0.0015(16) 0.0189(18) 0.0003(16)
N11 0.048(3) 0.0202(19) 0.060(3) 0.0084(18) 0.040(2) 0.0075(17)
N12 0.041(2) 0.027(2) 0.056(3) -0.0115(19) 0.039(2) -0.0113(17)
N13 0.029(2) 0.0218(18) 0.042(2) -0.0029(16) 0.0221(18) 0.0000(15)
N14 0.039(2) 0.0227(19) 0.050(3) 0.0005(17) 0.034(2) 0.0029(16)
N15 0.036(2) 0.0214(18) 0.038(2) 0.0086(16) 0.0254(19) 0.0068(15)
N16 0.031(2) 0.0213(18) 0.034(2) 0.0047(15) 0.0208(17) 0.0059(15)
N17 0.031(2) 0.0214(18) 0.037(2) 0.0039(16) 0.0221(18) 0.0054(15)
N18 0.034(2) 0.0214(18) 0.041(2) 0.0064(16) 0.0264(19) 0.0066(15)
N19 0.051(3) 0.0197(19) 0.063(3) 0.0056(19) 0.042(2) 0.0065(17)
N20 0.060(3) 0.020(2) 0.078(3) 0.007(2) 0.053(3) 0.0101(19)
N21 0.046(3) 0.028(2) 0.075(3) 0.019(2) 0.040(3) 0.0111(19)
N22 0.055(3) 0.031(2) 0.070(3) 0.021(2) 0.044(3) 0.012(2)
N23 0.074(4) 0.026(2) 0.143(6) -0.002(3) 0.083(4) 0.000(2)
N24 0.039(2) 0.028(2) 0.041(2) -0.0026(17) 0.023(2) 0.0006(17)
N25 0.044(2) 0.030(2) 0.045(3) -0.0060(18) 0.028(2) -0.0029(18)
N26 0.046(3) 0.028(2) 0.052(3) -0.0112(19) 0.029(2) -0.0039(18)
N27 0.052(3) 0.041(3) 0.052(3) -0.017(2) 0.035(2) -0.011(2)
N28 0.039(2) 0.051(3) 0.041(3) -0.013(2) 0.023(2) -0.015(2)
N29 0.034(2) 0.034(2) 0.049(3) -0.016(2) 0.019(2) -0.0082(18)
N30 0.040(3) 0.093(4) 0.041(3) -0.002(3) 0.010(2) -0.002(3)
C1 0.045(3) 0.027(2) 0.038(3) -0.009(2) 0.012(2) 0.000(2)
C2 0.053(3) 0.036(3) 0.031(3) -0.006(2) 0.013(2) 0.006(2)
C3 0.042(3) 0.033(3) 0.037(3) -0.004(2) 0.018(2) 0.000(2)
C4 0.032(2) 0.024(2) 0.052(3) -0.008(2) 0.016(2) -0.0027(19)
C5 0.035(3) 0.021(2) 0.058(3) -0.012(2) 0.019(2) 0.0002(19)
C6 0.033(2) 0.024(2) 0.040(3) -0.012(2) 0.015(2) -0.0009(19)
C7 0.028(2) 0.038(3) 0.044(3) -0.007(2) 0.019(2) -0.008(2)
C8 0.034(3) 0.028(2) 0.045(3) -0.002(2) 0.019(2) -0.012(2)
C9 0.034(3) 0.022(2) 0.048(3) -0.006(2) 0.020(2) -0.0008(19)
C10 0.029(2) 0.046(3) 0.037(3) -0.003(2) 0.019(2) 0.001(2)
C11 0.033(3) 0.052(3) 0.044(3) -0.004(2) 0.024(2) -0.003(2)
C12 0.034(3) 0.045(3) 0.045(3) -0.007(2) 0.025(2) -0.011(2)
C13 0.030(3) 0.045(3) 0.049(3) 0.007(2) 0.024(2) 0.009(2)
C14 0.060(4) 0.047(3) 0.061(4) 0.004(3) 0.045(3) -0.001(3)
C15 0.037(3) 0.038(3) 0.042(3) 0.000(2) 0.025(2) 0.003(2)
C16 0.067(4) 0.025(2) 0.068(4) 0.015(2) 0.052(3) 0.014(2)
C17 0.075(4) 0.036(3) 0.070(4) -0.021(3) 0.052(4) -0.026(3)
C18 0.053(3) 0.043(3) 0.058(4) -0.017(3) 0.041(3) -0.023(3)
C19 0.062(4) 0.031(3) 0.061(4) 0.003(2) 0.050(3) 0.001(2)
C20 0.060(4) 0.027(3) 0.070(4) 0.007(3) 0.048(3) -0.001(2)
C21 0.039(3) 0.019(2) 0.057(3) 0.002(2) 0.027(3) 0.0010(19)
C22 0.039(3) 0.028(2) 0.039(3) 0.000(2) 0.028(2) 0.0016(19)
C23 0.043(3) 0.040(3) 0.035(3) 0.007(2) 0.027(2) 0.008(2)
C24 0.046(3) 0.035(3) 0.039(3) 0.012(2) 0.027(2) 0.015(2)
C25 0.039(3) 0.030(2) 0.051(3) 0.006(2) 0.032(3) 0.011(2)
C26 0.031(2) 0.042(3) 0.047(3) 0.007(2) 0.026(2) 0.009(2)
C27 0.037(3) 0.026(2) 0.041(3) 0.004(2) 0.027(2) 0.0020(19)
C28 0.115(6) 0.020(3) 0.127(7) 0.009(3) 0.102(6) 0.014(3)
C29 0.141(7) 0.026(3) 0.149(8) 0.009(4) 0.127(7) 0.017(4)
C30 0.081(4) 0.022(2) 0.091(5) 0.001(3) 0.071(4) 0.008(3)
C31 0.084(5) 0.043(3) 0.098(6) 0.040(4) 0.063(5) 0.028(3)
C32 0.064(4) 0.039(3) 0.094(5) 0.031(3) 0.039(4) 0.022(3)
C33 0.052(4) 0.034(3) 0.105(6) 0.027(3) 0.047(4) 0.018(3)
C34 0.098(7) 0.030(4) 0.272(15) -0.013(6) 0.125(9) -0.001(4)
C35 0.101(17) 0.029(5) 0.15(3) -0.015(8) 0.09(3) 0.000(9)
C36 0.067(4) 0.032(3) 0.056(4) -0.005(2) 0.041(3) 0.001(3)
C37 0.077(5) 0.031(3) 0.079(5) -0.005(3) 0.053(4) -0.007(3)
C38 0.088(5) 0.032(3) 0.089(5) -0.002(3) 0.061(4) 0.006(3)
C39 0.061(4) 0.036(3) 0.065(4) -0.004(3) 0.042(3) 0.005(3)
C40 0.049(3) 0.069(4) 0.045(3) -0.019(3) 0.026(3) -0.021(3)
C41 0.056(4) 0.088(5) 0.061(4) -0.043(4) 0.032(3) -0.034(4)
C42 0.063(4) 0.073(4) 0.060(4) -0.032(3) 0.043(3) -0.027(3)
C43 0.044(3) 0.038(3) 0.056(3) -0.014(3) 0.028(3) -0.015(2)
C44 0.044(3) 0.045(3) 0.061(4) -0.012(3) 0.033(3) -0.018(3)
C45 0.043(4) 0.107(6) 0.047(4) -0.002(4) 0.012(3) -0.019(4)
C46 0.058(4) 0.093(6) 0.075(5) 0.002(5) 0.020(4) -0.010(4)
C47 0.039(4) 0.098(6) 0.078(5) -0.016(5) 0.018(4) -0.024(4)
C48 0.045(4) 0.086(6) 0.151(9) -0.018(6) 0.025(5) -0.012(4)
C49 0.039(3) 0.098(6) 0.048(4) -0.001(4) 0.013(3) 0.001(3)
C50 0.041(3) 0.096(6) 0.048(4) 0.003(4) 0.016(3) -0.003(3)
C51 0.044(4) 0.103(6) 0.061(4) -0.016(4) 0.023(3) -0.008(4)
C52 0.063(5) 0.159(9) 0.048(4) 0.009(5) 0.032(4) 0.022(5)
C53 0.052(4) 0.116(7) 0.054(4) -0.005(4) 0.023(3) -0.001(4)
C54 0.062(5) 0.099(7) 0.108(7) -0.002(6) 0.021(5) -0.001(5)
C55 0.146(10) 0.128(10) 0.107(8) -0.014(7) 0.061(8) 0.057(8)
C56 0.109(9) 0.106(9) 0.190(14) 0.004(9) 0.050(9) 0.040(7)
C61 0.090(6) 0.079(6) 0.092(6) -0.025(5) 0.040(5) 0.003(5)
C62 0.141(9) 0.050(5) 0.104(7) -0.022(5) 0.071(7) -0.033(5)
C63 0.173(12) 0.143(11) 0.277(18) -0.087(12) 0.183(14) -0.088(10)
C64 0.252(18) 0.106(9) 0.45(3) -0.100(14) 0.29(2) -0.090(11)

loop_
_atom_type_symbol
_atom_type_description
_atom_type_scat_dispersion_real
_atom_type_scat_dispersion_imag
_atom_type_scat_source
C C 0.0033 0.0016 'International Tables Vol C Tables 4.2.6.8 and 6.1.1.4'
H H 0.0000 0.0000 'International Tables Vol C Tables 4.2.6.8 and 6.1.1.4'
N N 0.0061 0.0033 'International Tables Vol C Tables 4.2.6.8 and 6.1.1.4'
O O 0.0106 0.0060 'International Tables Vol C Tables 4.2.6.8 and 6.1.1.4'
Cu Cu 0.3201 1.2651 'International Tables Vol C Tables 4.2.6.8 and 6.1.1.4'
S S 0.1246 0.1234 'International Tables Vol C Tables 4.2.6.8 and 6.1.1.4'

loop_
_geom_angle_atom_site_label_1
_geom_angle_atom_site_label_2
_geom_angle_atom_site_label_3
_geom_angle
_geom_angle_site_symmetry_1
_geom_angle_site_symmetry_3
O1 Cu1 O6 90.43(13) . .
O1 Cu1 N1 87.18(15) . .
O6 Cu1 N1 169.18(15) . .
O1 Cu1 N10 171.93(15) . .
O6 Cu1 N10 83.29(15) . .
N1 Cu1 N10 98.06(16) . .
O1 Cu2 O2 91.25(13) . .
O1 Cu2 N3 175.52(16) . .
O2 Cu2 N3 84.28(15) . .
O1 Cu2 N2 86.73(15) . .
O2 Cu2 N2 170.26(15) . .
N3 Cu2 N2 97.73(16) . .
O3 Cu3 O2 90.10(14) . .
O3 Cu3 N5 85.93(15) . .
O2 Cu3 N5 168.58(15) . .
O3 Cu3 N4 171.68(18) . .
O2 Cu3 N4 83.95(14) . .
N5 Cu3 N4 98.81(16) . .
O3 Cu3 O7 88.26(17) . .
O2 Cu3 O7 90.27(12) . .
N5 Cu3 O7 100.29(14) . .
N4 Cu3 O7 97.55(14) . .
O3 Cu4 O4 90.07(14) . .
O3 Cu4 N6 86.91(15) . .
O4 Cu4 N6 174.22(15) . .
O3 Cu4 N7 172.06(19) . .
O4 Cu4 N7 84.66(15) . .
N6 Cu4 N7 98.84(16) . .
O5 Cu5 O4 90.53(13) . .
O5 Cu5 N8 173.54(15) . .
O4 Cu5 N8 83.69(14) . .
O5 Cu5 N9 83.61(15) . .
O4 Cu5 N9 167.68(16) . .
N8 Cu5 N9 101.51(16) . .
O5 Cu5 O10 92.83(13) . .
O4 Cu5 O10 91.62(12) . .
N8 Cu5 O10 90.23(14) . .
N9 Cu5 O10 99.47(14) . .
O7 Cu6 O7 90.85(18) 2_655 .
O7 Cu6 N11 86.49(15) 2_655 .
O7 Cu6 N11 171.32(18) . .
O7 Cu6 N11 171.32(17) 2_655 2_655
O7 Cu6 N11 86.49(15) . 2_655
N11 Cu6 N11 97.3(2) . 2_655
O7 Cu7 O8 94.66(13) . .
O7 Cu7 N13 169.72(16) . .
O8 Cu7 N13 85.98(14) . .
O7 Cu7 N12 85.10(14) . .
O8 Cu7 N12 170.47(18) . .
N13 Cu7 N12 95.96(16) . .
O9 Cu8 O8 96.48(13) . .
O9 Cu8 N14 168.65(16) . .
O8 Cu8 N14 85.94(14) . .
O9 Cu8 N15 83.94(14) . .
O8 Cu8 N15 168.92(16) . .
N14 Cu8 N15 95.83(16) . .
O9 Cu9 O10 91.44(12) . .
O9 Cu9 N16 86.53(14) . .
O10 Cu9 N16 165.71(16) . .
O9 Cu9 N17 170.04(16) . .
O10 Cu9 N17 87.62(14) . .
N16 Cu9 N17 96.77(15) . .
O10 Cu10 O11 90.21(13) . .
O10 Cu10 N19 174.73(18) . .
O11 Cu10 N19 87.77(15) . .
O10 Cu10 N18 86.53(14) . .
O11 Cu10 N18 172.60(16) . .
N19 Cu10 N18 96.04(16) . .
O12 Cu11 O11 90.18(14) . .
O12 Cu11 N21 87.57(16) . .
O11 Cu11 N21 169.1(2) . .
O12 Cu11 N20 172.0(2) . .
O11 Cu11 N20 87.56(15) . .
N21 Cu11 N20 96.04(18) . .
O12 Cu12 O13 94.33(16) . .
O12 Cu12 N23 166.1(2) . .
O13 Cu12 N23 87.07(19) . .
O12 Cu12 N22 85.82(16) . .
O13 Cu12 N22 169.91(17) . .
N23 Cu12 N22 95.2(2) . .
O6 Cu13 O14 91.05(14) 2_655 .
O6 Cu13 N25 174.56(15) 2_655 .
O14 Cu13 N25 84.14(16) . .
O6 Cu13 N24 83.78(15) 2_655 .
O14 Cu13 N24 167.18(16) . .
N25 Cu13 N24 100.41(17) . .
O6 Cu13 O11 91.17(13) 2_655 .
O14 Cu13 O11 94.39(13) . .
N25 Cu13 O11 91.73(15) . .
N24 Cu13 O11 97.43(14) . .
O15 Cu14 O14 92.52(15) . .
O15 Cu14 N26 176.57(17) . .
O14 Cu14 N26 84.24(16) . .
O15 Cu14 N27 85.94(17) . .
O14 Cu14 N27 176.36(19) . .
N26 Cu14 N27 97.23(18) . .
O15 Cu15 O5 91.72(14) . 2_655
O15 Cu15 N28 85.17(17) . .
O5 Cu15 N28 173.71(18) 2_655 .
O15 Cu15 N29 170.80(18) . .
O5 Cu15 N29 83.24(15) 2_655 .
N28 Cu15 N29 99.08(17) . .
O18 S1 O16 127.9(4) . .
O18 S1 O19 118.2(6) . .
O16 S1 O19 113.0(5) . .
O18 S1 O17 93.4(8) . .
O16 S1 O17 92.7(8) . .
O19 S1 O17 93.4(8) . .
Cu2 O1 Cu1 124.54(17) . .
Cu2 O2 Cu3 114.69(15) . .
Cu4 O3 Cu3 126.28(19) . .
Cu4 O4 Cu5 119.04(16) . .
Cu15 O5 Cu5 121.77(17) 2_655 .
Cu1 O6 Cu13 122.85(18) . 2_655
Cu7 O7 Cu6 118.28(16) . .
Cu7 O7 Cu3 116.97(15) . .
Cu6 O7 Cu3 106.95(14) . .
Cu8 O8 Cu7 125.09(16) . .
Cu9 O9 Cu8 120.71(15) . .
Cu10 O10 Cu9 118.24(15) . .
Cu10 O10 Cu5 108.57(14) . .
Cu9 O10 Cu5 117.50(14) . .
Cu10 O11 Cu11 117.23(16) . .
Cu10 O11 Cu13 113.44(15) . .
Cu11 O11 Cu13 117.02(15) . .
Cu12 O12 Cu11 115.83(18) . .
Cu12 O13 Cu12 123.8(3) . 2_655
Cu14 O14 Cu13 113.50(18) . .
Cu14 O15 Cu15 123.84(19) . .
C62 O21 C63 113.4(9) . .
C3 N1 N2 107.2(4) . .
C3 N1 Cu1 132.6(3) . .
N2 N1 Cu1 119.5(3) . .
C1 N2 N1 107.8(4) . .
C1 N2 Cu2 129.7(4) . .
N1 N2 Cu2 121.1(3) . .
C6 N3 N4 108.5(4) . .
C6 N3 Cu2 131.0(3) . .
N4 N3 Cu2 118.7(3) . .
C4 N4 N3 107.2(4) . .
C4 N4 Cu3 131.7(4) . .
N3 N4 Cu3 118.2(3) . .
C9 N5 N6 107.3(4) . .
C9 N5 Cu3 132.5(3) . .
N6 N5 Cu3 120.1(3) . .
C7 N6 N5 107.5(4) . .
C7 N6 Cu4 131.5(3) . .
N5 N6 Cu4 120.8(3) . .
C12 N7 N8 108.2(4) . .
C12 N7 Cu4 130.6(4) . .
N8 N7 Cu4 119.1(3) . .
C10 N8 N7 107.6(4) . .
C10 N8 Cu5 129.6(4) . .
N7 N8 Cu5 119.6(3) . .
C13 N9 N29 107.8(4) . 2_655
C13 N9 Cu5 132.3(4) . .
N29 N9 Cu5 118.9(3) 2_655 .
C15 N10 N24 108.0(4) . 2_655
C15 N10 Cu1 133.2(3) . .
N24 N10 Cu1 118.6(3) 2_655 .
C16 N11 N12 107.8(4) . 2_655
C16 N11 Cu6 130.7(3) . .
N12 N11 Cu6 119.0(3) 2_655 .
C18 N12 N11 107.6(4) . 2_655
C18 N12 Cu7 133.5(4) . .
N11 N12 Cu7 118.8(3) 2_655 .
C21 N13 N14 107.4(4) . .
C21 N13 Cu7 130.8(3) . .
N14 N13 Cu7 121.8(3) . .
C19 N14 N13 107.5(4) . .
C19 N14 Cu8 131.1(3) . .
N13 N14 Cu8 121.0(3) . .
C24 N15 N16 107.6(4) . .
C24 N15 Cu8 133.3(3) . .
N16 N15 Cu8 119.1(3) . .
C22 N16 N15 107.9(4) . .
C22 N16 Cu9 128.5(3) . .
N15 N16 Cu9 119.5(3) . .
C27 N17 N18 107.6(4) . .
C27 N17 Cu9 130.9(3) . .
N18 N17 Cu9 118.5(3) . .
C25 N18 N17 107.6(4) . .
C25 N18 Cu10 132.5(3) . .
N17 N18 Cu10 119.4(3) . .
C30 N19 N20 108.4(4) . .
C30 N19 Cu10 132.8(4) . .
N20 N19 Cu10 118.8(3) . .
C28 N20 N19 107.3(4) . .
C28 N20 Cu11 132.4(4) . .
N19 N20 Cu11 119.7(3) . .
C33 N21 N22 107.9(5) . .
C33 N21 Cu11 131.0(4) . .
N22 N21 Cu11 118.5(3) . .
N21 N22 C31 107.3(5) . .
N21 N22 Cu12 118.0(3) . .
C31 N22 Cu12 134.7(4) . .
C34 N23 N23 108.5(4) . 2_655
C34 N23 Cu12 130.5(5) . .
N23 N23 Cu12 120.99(14) 2_655 .
C36 N24 N10 107.3(4) . 2_655
C36 N24 Cu13 129.3(4) . .
N10 N24 Cu13 120.8(3) 2_655 .
C39 N25 N26 107.0(4) . .
C39 N25 Cu13 131.3(4) . .
N26 N25 Cu13 117.4(3) . .
C37 N26 N25 106.9(4) . .
C37 N26 Cu14 133.3(4) . .
N25 N26 Cu14 118.2(3) . .
C42 N27 N28 107.4(5) . .
C42 N27 Cu14 130.6(4) . .
N28 N27 Cu14 120.9(3) . .
C40 N28 N27 108.4(5) . .
C40 N28 Cu15 132.1(4) . .
N27 N28 Cu15 119.4(3) . .
C43 N29 N9 106.5(4) . 2_655
C43 N29 Cu15 132.9(4) . .
N9 N29 Cu15 120.3(3) 2_655 .
C57B N30 C53 102.4(8) . .
C57B N30 C49 106.3(7) . .
C53 N30 C49 109.2(6) . .
C57B N30 C45 118.8(8) . .
C53 N30 C45 108.8(5) . .
C49 N30 C45 110.8(5) . .
C53 N30 C57A 119.5(7) . .
C49 N30 C57A 103.9(6) . .
C45 N30 C57A 104.3(7) . .
N2 C1 C2 110.2(5) . .
C3 C2 C1 104.2(5) . .
N1 C3 C2 110.6(5) . .
N4 C4 C5 109.9(5) . .
C6 C5 C4 104.6(4) . .
N3 C6 C5 109.9(4) . .
N6 C7 C8 110.3(4) . .
C7 C8 C9 104.3(4) . .
N5 C9 C8 110.5(4) . .
N8 C10 C11 109.9(5) . .
C10 C11 C12 104.8(5) . .
N7 C12 C11 109.5(5) . .
N9 C13 C44 110.6(5) . 2_655
C36 C14 C15 103.8(5) 2_655 .
N10 C15 C14 110.0(5) . .
N11 C16 C17 110.1(5) . 2_655
C16 C17 C18 103.9(5) 2_655 .
N12 C18 C17 110.6(5) . .
N14 C19 C20 110.0(5) . .
C21 C20 C19 104.5(4) . .
N13 C21 C20 110.7(4) . .
N16 C22 C23 109.9(4) . .
C22 C23 C24 104.2(4) . .
N15 C24 C23 110.4(4) . .
N18 C25 C26 110.8(4) . .
C25 C26 C27 104.5(4) . .
N17 C27 C26 109.5(4) . .
N20 C28 C29 110.2(5) . .
C30 C29 C28 104.5(5) . .
N19 C30 C29 109.6(5) . .
N22 C31 C32 110.4(6) . .
C33 C32 C31 104.1(5) . .
N21 C33 C32 110.4(6) . .
N23 C34 C35 107.4(10) . .
N24 C36 C14 110.9(5) . 2_655
N26 C37 C38 111.6(5) . .
C37 C38 C39 103.8(5) . .
N25 C39 C38 110.6(5) . .
N28 C40 C41 109.9(6) . .
C42 C41 C40 104.3(5) . .
N27 C42 C41 110.0(5) . .
N29 C43 C44 110.7(5) . .
C13 C44 C43 104.3(5) 2_655 .
C46 C45 N30 116.2(6) . .
C45 C46 C47 112.1(7) . .
C48 C47 C46 113.0(8) . .
C50 C49 N30 115.2(5) . .
C49 C50 C51 110.0(6) . .
C52 C51 C50 113.3(7) . .
N30 C53 C54 116.5(6) . .
C55 C54 C53 115.5(8) . .
C54 C55 C56 114.5(10) . .
C58A C57A N30 112.9(9) . .
C57A C58A C59A 103.2(11) . .
C60A C59A C58A 94.4(18) . .
N30 C57B C58B 114.2(11) . .
C59B C58B C57B 107.0(13) . .
C60B C59B C58B 136.4(18) . .
O20 C62 O21 121.4(11) . .
O20 C62 C61 127.1(9) . .
O21 C62 C61 111.3(9) . .
O21 C63 C64 102.8(11) . .

loop_
_geom_bond_atom_site_label_1
_geom_bond_atom_site_label_2
_geom_bond_distance
_geom_bond_site_symmetry_2
Cu1 O1 1.908(3) .
Cu1 O6 1.921(3) .
Cu1 N1 1.973(4) .
Cu1 N10 2.002(4) .
Cu2 O1 1.894(3) .
Cu2 O2 1.921(3) .
Cu2 N3 1.965(4) .
Cu2 N2 1.976(4) .
Cu3 O3 1.911(4) .
Cu3 O2 1.940(3) .
Cu3 N5 1.979(4) .
Cu3 N4 1.990(4) .
Cu3 O7 2.429(3) .
Cu4 O3 1.857(3) .
Cu4 O4 1.918(3) .
Cu4 N6 1.965(4) .
Cu4 N7 1.977(4) .
Cu5 O5 1.933(3) .
Cu5 O4 1.938(3) .
Cu5 N8 2.012(4) .
Cu5 N9 2.013(4) .
Cu5 O10 2.347(3) .
Cu6 O7 1.932(3) 2_655
Cu6 O7 1.933(3) .
Cu6 N11 1.978(4) .
Cu6 N11 1.978(4) 2_655
Cu7 O7 1.912(3) .
Cu7 O8 1.937(3) .
Cu7 N13 1.960(4) .
Cu7 N12 1.982(4) .
Cu8 O9 1.921(3) .
Cu8 O8 1.922(3) .
Cu8 N14 1.982(4) .
Cu8 N15 1.982(4) .
Cu9 O9 1.917(3) .
Cu9 O10 1.923(3) .
Cu9 N16 1.952(4) .
Cu9 N17 1.970(4) .
Cu10 O10 1.913(3) .
Cu10 O11 1.916(3) .
Cu10 N19 1.956(4) .
Cu10 N18 1.957(4) .
Cu11 O12 1.922(3) .
Cu11 O11 1.929(3) .
Cu11 N21 1.957(4) .
Cu11 N20 1.965(4) .
Cu12 O12 1.900(3) .
Cu12 O13 1.924(2) .
Cu12 N23 1.954(5) .
Cu12 N22 1.968(5) .
Cu13 O6 1.922(3) 2_655
Cu13 O14 1.953(3) .
Cu13 N25 1.996(4) .
Cu13 N24 2.000(4) .
Cu13 O11 2.375(3) .
Cu14 O15 1.877(4) .
Cu14 O14 1.917(3) .
Cu14 N26 1.959(4) .
Cu14 N27 1.968(5) .
Cu15 O15 1.913(3) .
Cu15 O5 1.917(3) 2_655
Cu15 N28 1.975(4) .
Cu15 N29 1.992(4) .
S1 O18 1.377(7) .
S1 O16 1.374(7) .
S1 O19 1.394(10) .
S1 O17 1.740(12) .
O5 Cu15 1.917(3) 2_655
O6 Cu13 1.923(3) 2_655
O13 Cu12 1.924(2) 2_655
O20 C62 1.188(11) .
O21 C62 1.323(10) .
O21 C63 1.474(13) .
N1 C3 1.344(6) .
N1 N2 1.370(5) .
N2 C1 1.339(6) .
N3 C6 1.341(6) .
N3 N4 1.364(5) .
N4 C4 1.348(6) .
N5 C9 1.338(6) .
N5 N6 1.365(5) .
N6 C7 1.345(6) .
N7 C12 1.337(6) .
N7 N8 1.366(6) .
N8 C10 1.337(6) .
N9 C13 1.336(6) .
N9 N29 1.382(6) 2_655
N10 C15 1.336(6) .
N10 N24 1.369(5) 2_655
N11 C16 1.343(6) .
N11 N12 1.360(5) 2_655
N12 C18 1.335(6) .
N12 N11 1.360(5) 2_655
N13 C21 1.340(6) .
N13 N14 1.368(5) .
N14 C19 1.347(6) .
N15 C24 1.338(6) .
N15 N16 1.362(5) .
N16 C22 1.352(6) .
N17 C27 1.342(6) .
N17 N18 1.372(5) .
N18 C25 1.333(6) .
N19 C30 1.334(7) .
N19 N20 1.363(6) .
N20 C28 1.332(7) .
N21 C33 1.343(7) .
N21 N22 1.347(6) .
N22 C31 1.348(7) .
N23 C34 1.361(8) .
N23 N23 1.381(10) 2_655
N24 C36 1.332(6) .
N24 N10 1.369(5) 2_655
N25 C39 1.338(7) .
N25 N26 1.386(6) .
N26 C37 1.331(7) .
N27 C42 1.344(7) .
N27 N28 1.353(6) .
N28 C40 1.332(7) .
N29 C43 1.348(6) .
N29 N9 1.382(6) 2_655
N30 C57B 1.480(15) .
N30 C53 1.486(10) .
N30 C49 1.526(8) .
N30 C45 1.529(9) .
N30 C57A 1.602(14) .
C1 C2 1.383(8) .
C2 C3 1.376(7) .
C4 C5 1.390(7) .
C5 C6 1.374(7) .
C7 C8 1.369(7) .
C8 C9 1.379(7) .
C10 C11 1.378(8) .
C11 C12 1.381(7) .
C13 C44 1.374(8) 2_655
C14 C36 1.377(8) 2_655
C14 C15 1.388(8) .
C16 C17 1.379(8) 2_655
C17 C16 1.379(8) 2_655
C17 C18 1.380(8) .
C19 C20 1.379(7) .
C20 C21 1.369(7) .
C22 C23 1.376(7) .
C23 C24 1.390(7) .
C25 C26 1.366(7) .
C26 C27 1.392(7) .
C28 C29 1.384(9) .
C29 C30 1.376(8) .
C31 C32 1.372(9) .
C32 C33 1.367(9) .
C34 C35 1.45(3) .
C36 C14 1.377(8) 2_655
C37 C38 1.367(9) .
C38 C39 1.384(8) .
C40 C41 1.378(8) .
C41 C42 1.377(9) .
C43 C44 1.378(8) .
C44 C13 1.374(8) 2_655
C45 C46 1.509(11) .
C46 C47 1.523(11) .
C47 C48 1.506(11) .
C49 C50 1.512(9) .
C50 C51 1.530(9) .
C51 C52 1.509(11) .
C53 C54 1.505(12) .
C54 C55 1.451(13) .
C55 C56 1.536(15) .
C57A C58A 1.527(14) .
C58A C59A 1.616(16) .
C59A C60A 1.558(18) .
C57B C58B 1.58(2) .
C58B C59B 1.534(12) .
C59B C60B 1.477(17) .
C61 C62 1.407(13) .
C63 C64 1.520(15) .
